data_4322238
loop_
_publ_author_name
'Carla Bazzicalupi'
'Andrea Bencini'
'Emanuela Berni'
'Antonio Bianchi'
'Valentina Fedi'
'Vieri Fusi'
'Claudia Giorgi'
'Piero Paoletti'
'Barbara Valtancoli'

_publ_section_title
;
 Carboxy and Diphosphate Ester Hydrolysis by a Dizinc Complex with a New
 Alcohol-Pendant Macrocycle
;
_journal_name_full 'Inorganic Chemistry'
_journal_page_first 4115
_journal_page_last 4122
_journal_paper_doi 10.1021/ic9902929
_journal_volume 38
_journal_year 1999
_chemical_formula_moiety
;
(Zn 2+)2, C22 H49 N6 O5 -, (Br -)2, B C24 H20 -, C H4 O
;
_chemical_formula_structural
;
(Zn)2 (C22 H49 N6 O5) (Br)2 (B C24 H20) (C H3 O)
;
_chemical_formula_sum 'C47 H73 B Br2 N6 O6 Zn2'
_chemical_formula_weight 1119.48
_chemical_name_systematic
;
 ?
;
_space_group_IT_number 2
_symmetry_cell_setting triclinic
_symmetry_space_group_name_Hall '-P 1'
_symmetry_space_group_name_H-M 'P -1'
_atom_sites_solution_hydrogens geom
_atom_sites_solution_primary direct
_atom_sites_solution_secondary difmap
_audit_creation_method SHELXL
_cell_angle_alpha 112.23(5)
_cell_angle_beta 98.45(8)
_cell_angle_gamma 101.13(9)
_cell_formula_units_Z 2
_cell_length_a 12.329(7)
_cell_length_b 14.501(9)
_cell_length_c 18.504(9)
_cell_measurement_reflns_used 25
_cell_measurement_temperature 298
_cell_measurement_theta_max 10
_cell_measurement_theta_min 8
_cell_volume 2915(4)
_computing_cell_refinement 'ENRAF NONIUS CAD4'
_computing_data_collection 'ENRAF NONIUS CAD4'
_computing_data_reduction 'ENRAF NONIUS CAD4'
_computing_molecular_graphics 'ORTEP (Johnson, 1971)'
_computing_publication_material
;
SHELXL-93 (Sheldrick, 1993), PARST93 (Nardelli, 1993)
;
_computing_structure_refinement 'SHELXL-93 (Sheldrick, 1993)'
_computing_structure_solution 'SIR92 (Altamore, 1993)'
_diffrn_ambient_temperature 298
_diffrn_measurement_device 'ENRAF NONIUS CAD4'
_diffrn_measurement_method \q/2\q
_diffrn_radiation_monochromator graphite
_diffrn_radiation_source 'fine-focus sealed tube'
_diffrn_radiation_type MoK\a
_diffrn_radiation_wavelength 0.71069
_diffrn_reflns_av_R_equivalents 0.1018
_diffrn_reflns_av_sigmaI/netI 0.1667
_diffrn_reflns_limit_h_max 11
_diffrn_reflns_limit_h_min -11
_diffrn_reflns_limit_k_max 12
_diffrn_reflns_limit_k_min -13
_diffrn_reflns_limit_l_max 17
_diffrn_reflns_limit_l_min 0
_diffrn_reflns_number 5571
_diffrn_reflns_theta_max 19.98
_diffrn_reflns_theta_min 2.64
_diffrn_standards_interval_time 60
_diffrn_standards_number 2
_exptl_absorpt_coefficient_mu 2.238
_exptl_absorpt_correction_type 'refdelf (Walker and Stuart, 1983)'
_exptl_crystal_colour colorless
_exptl_crystal_density_diffrn 1.275
_exptl_crystal_description prismatic
_exptl_crystal_F_000 1160
_exptl_crystal_size_max 0.25
_exptl_crystal_size_mid 0.2
_exptl_crystal_size_min 0.1
_refine_diff_density_max 0.999
_refine_diff_density_min -0.523
_refine_diff_density_rms 0.127
_refine_ls_extinction_method none
_refine_ls_goodness_of_fit_all 1.053
_refine_ls_goodness_of_fit_obs 1.155
_refine_ls_hydrogen_treatment refU
_refine_ls_matrix_type full
_refine_ls_number_parameters 565
_refine_ls_number_reflns 5350
_refine_ls_number_restraints 39
_refine_ls_restrained_S_all 1.051
_refine_ls_restrained_S_obs 1.148
_refine_ls_R_factor_all 0.1788
_refine_ls_R_factor_obs 0.0822
_refine_ls_shift/esd_max 0.037
_refine_ls_shift/esd_mean 0.003
_refine_ls_structure_factor_coef Fsqd
_refine_ls_weighting_details 'w=1/[\s^2^(Fo^2^)+(0.1401P)^2^+8.4527P] where P=(Fo^2^+2Fc^2^)/3'
_refine_ls_weighting_scheme calc
_refine_ls_wR_factor_all 0.2805
_refine_ls_wR_factor_obs 0.2202
_reflns_number_observed 2963
_reflns_number_total 5351
_reflns_observed_criterion >2sigma(I)
_cod_data_source_file ic9902929.cif
_cod_data_source_block '[Zn2LBr2]BPh4.CH3OH'
_cod_depositor_comments
;
The following automatic conversions were performed:

'_refine_ls_weighting_scheme' value 'calc
w=1/[\s^2^(Fo^2^)+(0.1401P)^2^+8.4527P] where P=(Fo^2^+2Fc^2^)/3' was
changed to 'calc'. New tag '_refine_ls_weighting_details' was
created. The value of the new tag was set to
'w=1/[\s^2^(Fo^2^)+(0.1401P)^2^+8.4527P] where P=(Fo^2^+2Fc^2^)/3'.

Automatic conversion script
Id: cif_fix_values 3143 2015-03-26 13:38:13Z robertas 
;
_cod_original_cell_volume 2915.3(28)
_cod_database_code 4322238

loop_
_symmetry_equiv_pos_as_xyz
'x, y, z'
'-x, -y, -z'

loop_
_atom_site_aniso_label
_atom_site_aniso_U_11
_atom_site_aniso_U_22
_atom_site_aniso_U_33
_atom_site_aniso_U_23
_atom_site_aniso_U_13
_atom_site_aniso_U_12
Zn1 0.0422(13) 0.0480(14) 0.0453(14) 0.0182(11) 0.0077(10) 0.0107(11)
Zn2 0.0467(14) 0.0533(15) 0.067(2) 0.0273(13) 0.0072(12) 0.0122(11)
Br1 0.0666(14) 0.0622(14) 0.0481(13) 0.0134(11) 0.0103(10) 0.0177(11)
Br2 0.076(2) 0.081(2) 0.143(3) 0.048(2) 0.059(2) 0.0216(14)
N1 0.065(11) 0.034(9) 0.056(11) 0.016(8) 0.017(9) 0.008(8)
C1 0.056(13) 0.056(14) 0.076(16) 0.026(12) -0.010(12) 0.014(11)
C2 0.124(19) 0.055(15) 0.069(15) 0.044(13) 0.057(15) 0.040(13)
N2 0.057(10) 0.054(11) 0.051(10) 0.024(9) 0.018(9) 0.016(8)
C3 0.059(14) 0.082(16) 0.083(17) 0.054(14) -0.005(13) 0.008(12)
C4 0.071(17) 0.116(20) 0.083(17) 0.067(16) 0.030(13) 0.035(14)
O1 0.081(12) 0.113(14) 0.101(13) 0.058(12) 0.011(10) 0.021(11)
C6 0.082(19) 0.126(22) 0.073(18) 0.046(17) -0.005(14) 0.020(16)
O2 0.063(10) 0.102(11) 0.065(10) 0.050(9) 0.005(8) 0.021(8)
C7 0.050(14) 0.090(17) 0.087(18) 0.044(15) 0.008(12) 0.017(12)
C8 0.064(14) 0.065(15) 0.081(17) 0.041(13) 0.016(12) 0.018(12)
N3 0.051(11) 0.078(13) 0.062(12) 0.029(10) 0.009(9) 0.012(10)
C9 0.059(15) 0.140(24) 0.060(16) 0.050(17) -0.007(13) 0.018(17)
C10 0.063(16) 0.075(18) 0.099(22) 0.018(16) 0.004(14) 0.008(13)
N4 0.087(14) 0.056(12) 0.118(18) 0.055(12) 0.009(12) 0.029(11)
C11 0.108(21) 0.071(18) 0.105(23) 0.021(17) -0.003(18) 0.007(16)
C12 0.118(23) 0.066(19) 0.162(30) 0.065(19) 0.009(21) 0.019(16)
N5 0.063(10) 0.064(12) 0.052(11) 0.034(9) 0.013(9) 0.020(9)
C13 0.080(16) 0.056(14) 0.090(19) 0.049(14) 0.029(14) 0.021(12)
C14 0.082(17) 0.083(17) 0.084(17) 0.048(15) 0.016(14) 0.017(14)
O3 0.067(10) 0.117(13) 0.131(14) 0.090(12) 0.040(10) 0.036(9)
C17 0.045(13) 0.083(17) 0.125(21) 0.049(16) -0.002(13) 0.008(12)
C18 0.050(13) 0.089(16) 0.076(15) 0.055(13) 0.011(11) 0.030(12)
N6 0.059(11) 0.051(10) 0.050(10) 0.020(8) 0.006(8) 0.023(8)
C19 0.059(14) 0.094(18) 0.047(14) 0.018(13) 0.006(11) 0.011(13)
C20 0.057(15) 0.053(14) 0.062(14) 0.012(11) -0.016(11) 0.000(11)
C21 0.106(19) 0.066(15) 0.050(14) 0.011(12) 0.030(14) 0.018(14)
C22 0.051(13) 0.075(15) 0.053(14) 0.023(13) 0.009(11) 0.002(12)
O5 0.039(7) 0.048(8) 0.032(7) 0.013(6) 0.007(6) 0.008(6)
B 0.032(12) 0.045(14) 0.058(15) 0.027(12) 0.006(11) 0.011(11)
C30 0.039(12) 0.042(14) 0.059(15) 0.009(11) 0.012(10) 0.010(10)
C31 0.101(19) 0.071(17) 0.066(18) 0.023(15) 0.002(15) 0.029(14)
C32 0.099(20) 0.126(25) 0.039(15) 0.007(17) -0.001(14) 0.052(19)
C33 0.083(18) 0.060(18) 0.114(25) 0.028(17) 0.007(16) 0.037(15)
C34 0.064(16) 0.071(19) 0.129(24) 0.053(19) 0.013(16) 0.024(14)
C35 0.043(13) 0.068(17) 0.054(15) 0.013(13) -0.007(11) 0.013(12)
C36 0.029(11) 0.044(12) 0.064(14) 0.019(11) 0.002(10) 0.005(10)
C37 0.076(15) 0.064(14) 0.063(15) 0.022(12) 0.023(12) 0.049(12)
C38 0.092(18) 0.085(17) 0.080(18) 0.053(15) 0.001(15) 0.048(15)
C39 0.061(15) 0.096(18) 0.052(15) 0.041(14) -0.008(12) 0.008(14)
C40 0.061(14) 0.064(14) 0.049(15) 0.022(12) 0.003(11) 0.017(12)
C41 0.045(12) 0.039(12) 0.059(15) 0.018(11) -0.010(11) 0.006(10)
C42 0.060(13) 0.031(11) 0.082(15) 0.013(11) 0.005(12) 0.011(10)
C43 0.093(17) 0.076(15) 0.085(16) 0.023(13) 0.055(14) 0.022(13)
C44 0.108(21) 0.123(21) 0.113(22) 0.034(17) 0.072(17) 0.014(18)
C45 0.057(17) 0.095(18) 0.169(27) 0.057(19) 0.049(17) 0.026(14)
C46 0.025(13) 0.077(15) 0.166(24) 0.051(17) -0.010(14) -0.003(11)
C47 0.059(15) 0.073(15) 0.108(18) 0.022(14) 0.007(13) 0.019(12)
C48 0.053(14) 0.043(14) 0.036(12) 0.007(10) 0.008(10) 0.011(11)
C49 0.067(16) 0.066(15) 0.071(16) 0.027(12) -0.003(12) 0.029(13)
C50 0.055(15) 0.109(23) 0.095(19) 0.030(17) -0.002(13) 0.047(18)
C51 0.143(27) 0.048(17) 0.082(18) 0.023(14) 0.036(17) 0.060(17)
C52 0.082(19) 0.070(19) 0.108(21) 0.056(16) 0.017(16) 0.008(15)
C53 0.068(14) 0.067(16) 0.060(14) 0.032(12) 0.019(11) 0.049(14)

loop_
_atom_site_label
_atom_site_type_symbol
_atom_site_fract_x
_atom_site_fract_y
_atom_site_fract_z
_atom_site_U_iso_or_equiv
_atom_site_thermal_displace_type
_atom_site_occupancy
_atom_site_calc_flag
_atom_site_refinement_flags
_atom_site_disorder_group
Zn1 Zn 0.1486(2) 0.1186(2) 0.30344(12) 0.0462(7) Uani 1 d . .
Zn2 Zn -0.1138(2) -0.0544(2) 0.28032(14) 0.0559(7) Uani 1 d . .
Br1 Br 0.1098(2) -0.0491(2) 0.18219(12) 0.0624(7) Uani 1 d . .
Br2 Br -0.2570(2) -0.0432(2) 0.3572(2) 0.0961(10) Uani 1 d . .
N1 N 0.1817(13) 0.2618(10) 0.4107(9) 0.053(4) Uani 1 d . .
C1 C 0.1668(16) 0.3432(15) 0.3844(13) 0.066(6) Uani 1 d . .
H1A H 0.2088(16) 0.4102(15) 0.4270(13) 0.086(10) Uiso 1 calc R .
H1B H 0.0868(16) 0.3415(15) 0.3743(13) 0.086(10) Uiso 1 calc R .
C2 C 0.2072(20) 0.3300(15) 0.3101(12) 0.071(6) Uani 1 d . .
H2A H 0.2898(20) 0.3482(15) 0.3234(12) 0.086(10) Uiso 1 calc R .
H2B H 0.1834(20) 0.3768(15) 0.2892(12) 0.086(10) Uiso 1 calc R .
N2 N 0.1615(13) 0.2209(11) 0.2465(9) 0.053(4) Uani 1 d . .
H2 H 0.0892(13) 0.2147(11) 0.2220(9) 0.086(10) Uiso 1 calc R .
C3 C 0.2249(17) 0.2005(17) 0.1848(13) 0.072(7) Uani 1 d . .
H3A H 0.1985(17) 0.1274(17) 0.1490(13) 0.086(10) Uiso 1 calc R .
H3B H 0.3046(17) 0.2151(17) 0.2104(13) 0.086(10) Uiso 1 calc R .
C4 C 0.2159(19) 0.2634(18) 0.1335(14) 0.079(7) Uani 1 d . .
H4A H 0.2642(19) 0.3336(18) 0.1640(14) 0.086(10) Uiso 1 calc R .
H4B H 0.2420(19) 0.2321(18) 0.0853(14) 0.086(10) Uiso 1 calc R .
O1 O 0.1028(14) 0.2653(13) 0.1123(10) 0.096(5) Uani 1 d . .
C5 C 0.0314(34) 0.1902(31) 0.0509(23) 0.074(11) Uiso 0.70 d P .
H5A H 0.0634 0.1180 0.0471 0.086(10) Uiso 0.70 d P .
H5B H 0.0393 0.1827 -0.0021 0.086(10) Uiso 0.70 d P .
C5' C 0.0449(49) 0.1416(51) 0.0443(35) 0.038(17) Uiso 0.30 d P .
H5C H 0.0659 0.1050 0.0464 0.086(10) Uiso 0.30 d P .
H5D H 0.0446 0.1625 -0.0101 0.086(10) Uiso 0.30 d P .
C6 C -0.0859(20) 0.1587(20) 0.0553(15) 0.096(8) Uani 1 d . .
H6A H -0.1078 0.2212 0.0646 0.086(10) Uiso 0.70 d P .
H6B H -0.1330 0.1039 0.0054 0.086(10) Uiso 0.70 d P .
H6C H -0.0976 0.2241 0.0666 0.086(10) Uiso 0.30 d P .
H6D H -0.1388 0.1062 0.0066 0.086(10) Uiso 0.30 d P .
O2 O -0.0910(11) 0.1295(11) 0.1207(8) 0.073(4) Uani 1 d . .
C7 C -0.2004(17) 0.1166(17) 0.1381(13) 0.075(6) Uani 1 d . .
H7A H -0.2579(17) 0.0681(17) 0.0898(13) 0.086(10) Uiso 1 calc R .
H7B H -0.2191(17) 0.1823(17) 0.1567(13) 0.086(10) Uiso 1 calc R .
C8 C -0.1985(17) 0.0773(16) 0.2007(13) 0.067(6) Uani 1 d . .
H8A H -0.1452(17) 0.1296(16) 0.2496(13) 0.086(10) Uiso 1 calc R .
H8B H -0.2735(17) 0.0680(16) 0.2116(13) 0.086(10) Uiso 1 calc R .
N3 N -0.1678(13) -0.0187(13) 0.1816(10) 0.065(5) Uani 1 d . .
H3 H -0.1049(13) -0.0099(13) 0.1619(10) 0.086(10) Uiso 1 calc R .
C9 C -0.2493(18) -0.1080(21) 0.1170(13) 0.088(8) Uani 1 d . .
H9A H -0.2523(18) -0.1006(21) 0.0668(13) 0.086(10) Uiso 1 calc R .
H9B H -0.3245(18) -0.1123(21) 0.1276(13) 0.086(10) Uiso 1 calc R .
C10 C -0.2159(19) -0.2078(18) 0.1091(16) 0.088(8) Uani 1 d . .
H10A H -0.2765(19) -0.2678(18) 0.0712(16) 0.086(10) Uiso 1 calc R .
H10B H -0.1474(19) -0.2093(18) 0.0893(16) 0.086(10) Uiso 1 calc R .
N4 N -0.1962(16) -0.2103(13) 0.1874(13) 0.081(6) Uani 1 d . .
H4 H -0.2648(16) -0.2332(13) 0.1964(13) 0.086(10) Uiso 1 calc R .
C11 C -0.1292(23) -0.2806(19) 0.1893(17) 0.106(9) Uani 1 d . .
H11A H -0.0733(23) -0.2779(19) 0.1578(17) 0.086(10) Uiso 1 calc R .
H11B H -0.1779(23) -0.3509(19) 0.1667(17) 0.086(10) Uiso 1 calc R .
C12 C -0.0706(23) -0.2493(18) 0.2752(19) 0.114(10) Uani 1 d . .
H12A H -0.0193(23) -0.2916(18) 0.2777(19) 0.086(10) Uiso 1 calc R .
H12B H -0.1267(23) -0.2602(18) 0.3050(19) 0.086(10) Uiso 1 calc R .
N5 N -0.0035(13) -0.1351(12) 0.3130(9) 0.056(4) Uani 1 d . .
H5 H 0.0545(13) -0.1300(12) 0.2883(9) 0.086(10) Uiso 1 calc R .
C13 C 0.0486(17) -0.0989(15) 0.3991(13) 0.068(6) Uani 1 d . .
H13A H -0.0085(17) -0.1211(15) 0.4244(13) 0.086(10) Uiso 1 calc R .
H13B H 0.0718(17) -0.0238(15) 0.4236(13) 0.086(10) Uiso 1 calc R .
C14 C 0.1504(19) -0.1373(17) 0.4163(14) 0.080(7) Uani 1 d . .
H14A H 0.1788(19) -0.1134(17) 0.4738(14) 0.086(10) Uiso 1 calc R .
H14B H 0.1298(19) -0.2124(17) 0.3916(14) 0.086(10) Uiso 1 calc R .
O3 O 0.2336(12) -0.0973(12) 0.3837(10) 0.089(5) Uani 1 d . .
C15 C 0.3299(36) -0.1245(33) 0.4091(28) 0.081(14) Uiso 0.60 d P .
H15A H 0.3231 -0.1997 0.3499 0.086(10) Uiso 0.60 d P .
H15B H 0.3464 -0.1399 0.4442 0.086(10) Uiso 0.60 d P .
C15' C 0.3264(46) -0.1548(44) 0.3656(38) 0.065(17) Uiso 0.40 d P .
H15C H 0.3108 -0.2117 0.3467 0.086(10) Uiso 0.40 d P .
H15D H 0.3669 -0.2307 0.4372 0.086(10) Uiso 0.40 d P .
C16 C 0.4302(37) -0.0646(40) 0.3978(29) 0.092(13) Uiso 0.60 d P .
H16A H 0.4308 0.0187 0.4337 0.086(10) Uiso 0.60 d P .
H16B H 0.5026 -0.0609 0.4091 0.086(10) Uiso 0.60 d P .
C16' C 0.4066(49) -0.0980(54) 0.3275(37) 0.074(18) Uiso 0.40 d P .
H16C H 0.4801 -0.0807 0.3216 0.086(10) Uiso 0.40 d P .
H16D H 0.3812 -0.0247 0.3152 0.086(10) Uiso 0.40 d P .
O4 O 0.4321(24) -0.0325(29) 0.3421(19) 0.089(9) Uiso 0.60 d P .
O4' O 0.4577(31) 0.0089(34) 0.4074(26) 0.082(11) Uiso 0.40 d P .
C17 C 0.4876(17) 0.0693(18) 0.3548(15) 0.086(7) Uani 1 d . .
H17A H 0.5420 0.0633 0.3240 0.086(10) Uiso 0.60 d P .
H17B H 0.5195 0.1097 0.4103 0.086(10) Uiso 0.60 d P .
H17C H 0.5448 0.1247 0.3961 0.086(10) Uiso 0.40 d P .
H17D H 0.5162 0.0311 0.3124 0.086(10) Uiso 0.40 d P .
C18 C 0.3922(16) 0.1092(16) 0.3214(12) 0.064(6) Uani 1 d . .
N6 N 0.2994(12) 0.1090(11) 0.3648(8) 0.053(4) Uani 1 d . .
H6 H 0.2828(12) 0.0465(11) 0.3674(8) 0.086(10) Uiso 1 calc R .
C19 C 0.3329(17) 0.1923(17) 0.4531(11) 0.073(6) Uani 1 d . .
H19A H 0.2925(17) 0.1662(17) 0.4856(11) 0.086(10) Uiso 1 calc R .
H19B H 0.4140(17) 0.2075(17) 0.4751(11) 0.086(10) Uiso 1 calc R .
C20 C 0.3044(16) 0.2876(15) 0.4559(12) 0.067(6) Uani 1 d . .
H20A H 0.3547(16) 0.3205(15) 0.4317(12) 0.086(10) Uiso 1 calc R .
H20B H 0.3150(16) 0.3356(15) 0.5114(12) 0.086(10) Uiso 1 calc R .
C21 C 0.1015(19) 0.2398(16) 0.4586(12) 0.078(7) Uani 1 d . .
H21A H 0.0881(19) 0.3036(16) 0.4937(12) 0.086(10) Uiso 1 calc R .
H21B H 0.1337(19) 0.2087(16) 0.4917(12) 0.086(10) Uiso 1 calc R .
C22 C -0.0085(16) 0.1669(16) 0.4015(12) 0.063(6) Uani 1 d . .
H22A H -0.0555(16) 0.1410(16) 0.4311(12) 0.086(10) Uiso 1 calc R .
H22B H -0.0491(16) 0.2046(16) 0.3789(12) 0.086(10) Uiso 1 calc R .
O5 O 0.0076(8) 0.0819(8) 0.3379(6) 0.042(3) Uani 1 d . .
B B -0.3299(16) 0.4002(16) 0.2944(13) 0.044(6) Uani 1 d . .
C30 C -0.4005(14) 0.2973(15) 0.2148(12) 0.051(5) Uani 1 d . .
C31 C -0.4357(19) 0.3017(18) 0.1423(15) 0.082(7) Uani 1 d . .
H31 H -0.4186(19) 0.3652(18) 0.1391(15) 0.066(14) Uiso 1 calc R .
C32 C -0.4979(20) 0.2105(24) 0.0720(13) 0.095(8) Uani 1 d . .
H32 H -0.5188(20) 0.2186(24) 0.0248(13) 0.066(14) Uiso 1 calc R .
C33 C -0.5282(21) 0.1167(21) 0.0679(18) 0.088(8) Uani 1 d . .
C34 C -0.4943(19) 0.1122(19) 0.1396(19) 0.085(7) Uani 1 d . .
H34 H -0.5129(19) 0.0485(19) 0.1423(19) 0.066(14) Uiso 1 calc R .
C35 C -0.4331(16) 0.1988(18) 0.2087(12) 0.061(6) Uani 1 d . .
H35 H -0.4124(16) 0.1889(18) 0.2551(12) 0.066(14) Uiso 1 calc R .
C36 C -0.3317(14) 0.3773(14) 0.3752(12) 0.049(5) Uani 1 d . .
C37 C -0.2647(17) 0.3147(15) 0.3913(13) 0.064(6) Uani 1 d . .
H37 H -0.2229(17) 0.2853(15) 0.3552(13) 0.066(14) Uiso 1 calc R .
C38 C -0.2606(20) 0.2962(17) 0.4621(15) 0.078(7) Uani 1 d . .
H38 H -0.2158(20) 0.2559(17) 0.4726(15) 0.066(14) Uiso 1 calc R .
C39 C -0.3247(18) 0.3397(18) 0.5150(13) 0.071(6) Uani 1 d . .
H39 H -0.3221(18) 0.3287(18) 0.5615(13) 0.066(14) Uiso 1 calc R .
C40 C -0.3915(17) 0.3984(15) 0.4995(13) 0.060(6) Uani 1 d . .
H40 H -0.4359(17) 0.4258(15) 0.5342(13) 0.066(14) Uiso 1 calc R .
C41 C -0.3917(15) 0.4161(13) 0.4312(13) 0.052(5) Uani 1 d . .
H41 H -0.4362(15) 0.4577(13) 0.4225(13) 0.066(14) Uiso 1 calc R .
C42 C -0.1931(17) 0.4357(13) 0.2910(14) 0.062(6) Uani 1 d DU .
C43 C -0.1602(21) 0.4198(16) 0.2196(15) 0.085(7) Uani 1 d DU .
H43 H -0.2128(21) 0.3836(16) 0.1701(15) 0.066(14) Uiso 1 calc R .
C44 C -0.0474(26) 0.4592(20) 0.2243(19) 0.117(10) Uani 1 d DU .
H44 H -0.0283(26) 0.4459(20) 0.1752(19) 0.066(14) Uiso 1 calc R .
C45 C 0.0359(24) 0.5121(21) 0.2873(22) 0.103(9) Uani 1 d DU .
H45 H 0.1101(24) 0.5360(21) 0.2844(22) 0.066(14) Uiso 1 calc R .
C46 C 0.0070(18) 0.5294(18) 0.3558(20) 0.096(8) Uani 1 d DU .
H46 H 0.0620(18) 0.5685(18) 0.4039(20) 0.066(14) Uiso 1 calc R .
C47 C -0.1070(19) 0.4894(16) 0.3581(16) 0.087(7) Uani 1 d DU .
H47 H -0.1230(19) 0.5008(16) 0.4079(16) 0.066(14) Uiso 1 calc R .
C48 C -0.3836(16) 0.4926(15) 0.3013(10) 0.048(5) Uani 1 d . .
C49 C -0.5015(19) 0.4799(17) 0.2874(12) 0.069(6) Uani 1 d . .
H49 H -0.5480(19) 0.4137(17) 0.2720(12) 0.066(14) Uiso 1 calc R .
C50 C -0.5540(19) 0.5573(23) 0.2946(14) 0.089(8) Uani 1 d . .
H50 H -0.6329(19) 0.5433(23) 0.2851(14) 0.066(14) Uiso 1 calc R .
C51 C -0.4884(28) 0.6546(20) 0.3160(14) 0.086(8) Uani 1 d . .
H51 H -0.5226(28) 0.7080(20) 0.3218(14) 0.066(14) Uiso 1 calc R .
C52 C -0.3709(23) 0.6749(18) 0.3291(14) 0.083(7) Uani 1 d . .
H52 H -0.3241(23) 0.7403(18) 0.3423(14) 0.066(14) Uiso 1 calc R .
C53 C -0.3285(18) 0.5926(18) 0.3215(11) 0.058(6) Uani 1 d . .
H53 H -0.2495(18) 0.6073(18) 0.3318(11) 0.066(14) Uiso 1 calc R .
C100 C -0.4428(38) 0.6507(38) 0.1357(29) 0.222(19) Uiso 1 d . .
C200 C -0.4691(51) 0.5206(51) 0.0650(35) 0.296(27) Uiso 1 d . .

loop_
_atom_type_symbol
_atom_type_description
_atom_type_scat_dispersion_real
_atom_type_scat_dispersion_imag
_atom_type_scat_source
C C 0.0033 0.0016 'International Tables Vol C Tables 4.2.6.8 and 6.1.1.4'
H H 0.0000 0.0000 'International Tables Vol C Tables 4.2.6.8 and 6.1.1.4'
B B 0.0013 0.0007 'International Tables Vol C Tables 4.2.6.8 and 6.1.1.4'
N N 0.0061 0.0033 'International Tables Vol C Tables 4.2.6.8 and 6.1.1.4'
O O 0.0106 0.0060 'International Tables Vol C Tables 4.2.6.8 and 6.1.1.4'
Zn Zn 0.2839 1.4301 'International Tables Vol C Tables 4.2.6.8 and 6.1.1.4'
Br Br -0.2901 2.4595 'International Tables Vol C Tables 4.2.6.8 and 6.1.1.4'

loop_
_geom_angle_atom_site_label_1
_geom_angle_atom_site_label_2
_geom_angle_atom_site_label_3
_geom_angle
_geom_angle_site_symmetry_1
_geom_angle_site_symmetry_3
_geom_angle_publ_flag
O5 Zn1 N6 117.4(5) . . ?
O5 Zn1 N2 119.7(5) . . ?
N6 Zn1 N2 117.9(6) . . ?
O5 Zn1 N1 82.6(5) . . ?
N6 Zn1 N1 82.5(6) . . ?
N2 Zn1 N1 82.5(6) . . ?
O5 Zn1 Br1 96.5(3) . . ?
N6 Zn1 Br1 96.8(4) . . ?
N2 Zn1 Br1 99.1(4) . . ?
N1 Zn1 Br1 178.4(4) . . ?
O5 Zn2 N5 91.9(5) . . ?
O5 Zn2 N3 92.0(5) . . ?
N5 Zn2 N3 138.9(6) . . ?
O5 Zn2 N4 156.7(6) . . ?
N5 Zn2 N4 80.3(6) . . ?
N3 Zn2 N4 80.2(7) . . ?
O5 Zn2 Br2 106.0(3) . . ?
N5 Zn2 Br2 109.5(4) . . ?
N3 Zn2 Br2 108.6(4) . . ?
N4 Zn2 Br2 97.3(5) . . ?
C1 N1 C21 114.7(16) . . ?
C1 N1 C20 109.6(14) . . ?
C21 N1 C20 111.0(16) . . ?
C1 N1 Zn1 107.7(12) . . ?
C21 N1 Zn1 106.0(11) . . ?
C20 N1 Zn1 107.4(11) . . ?
N1 C1 C2 111.7(16) . . ?
C1 C2 N2 112.0(16) . . ?
C3 N2 C2 111.6(15) . . ?
C3 N2 Zn1 116.1(11) . . ?
C2 N2 Zn1 108.6(11) . . ?
N2 C3 C4 115.3(17) . . ?
O1 C4 C3 110.0(17) . . ?
C5 O1 C4 120.8(25) . . ?
C5 O1 C5' 23.6(25) . . ?
C4 O1 C5' 99.9(25) . . ?
C5' C5 O1 111.0(73) . . ?
C5' C5 C6 97.6(68) . . ?
O1 C5 C6 118.9(30) . . ?
C5 C5' O1 45.3(56) . . ?
C5 C5' C6 57.5(58) . . ?
O1 C5' C6 88.1(33) . . ?
O2 C6 C5 110.7(22) . . ?
O2 C6 C5' 97.5(25) . . ?
C5 C6 C5' 24.9(23) . . ?
C7 O2 C6 113.7(16) . . ?
O2 C7 C8 109.0(16) . . ?
N3 C8 C7 115.4(18) . . ?
C8 N3 C9 115.0(17) . . ?
C8 N3 Zn2 116.5(13) . . ?
C9 N3 Zn2 110.3(13) . . ?
N3 C9 C10 110.5(17) . . ?
N4 C10 C9 108.8(19) . . ?
C11 N4 C10 110.3(21) . . ?
C11 N4 Zn2 111.4(14) . . ?
C10 N4 Zn2 109.7(13) . . ?
N4 C11 C12 108.1(22) . . ?
C11 C12 N5 109.7(19) . . ?
C13 N5 C12 111.6(17) . . ?
C13 N5 Zn2 117.5(12) . . ?
C12 N5 Zn2 106.5(13) . . ?
N5 C13 C14 114.3(17) . . ?
O3 C14 C13 106.7(17) . . ?
C15 O3 C14 104.5(22) . . ?
C15 O3 C15' 28.9(24) . . ?
C14 O3 C15' 116.4(25) . . ?
C15' C15 O3 86.8(65) . . ?
C15' C15 C16 78.3(64) . . ?
O3 C15 C16 109.7(34) . . ?
C15' C15 C16' 45.2(58) . . ?
O3 C15 C16' 93.0(29) . . ?
C16 C15 C16' 35.1(26) . . ?
C15 C15' C16 72.4(62) . . ?
C15 C15' C16' 115.2(75) . . ?
C16 C15' C16' 44.7(30) . . ?
C15 C15' O3 64.3(59) . . ?
C16 C15' O3 100.1(38) . . ?
C16' C15' O3 106.9(41) . . ?
O4' C16 C16' 96.3(57) . . ?
O4' C16 O4 55.5(35) . . ?
C16' C16 O4 40.8(33) . . ?
O4' C16 C15 133.8(52) . . ?
C16' C16 C15 99.2(53) . . ?
O4 C16 C15 125.9(42) . . ?
O4' C16 C15' 143.5(53) . . ?
C16' C16 C15' 71.1(49) . . ?
O4 C16 C15' 105.1(44) . . ?
C15 C16 C15' 29.2(26) . . ?
O4 C16' C16 76.6(58) . . ?
O4 C16' C15' 127.9(68) . . ?
C16 C16' C15' 64.2(46) . . ?
O4 C16' O4' 39.0(39) . . ?
C16 C16' O4' 37.6(31) . . ?
C15' C16' O4' 96.0(44) . . ?
O4 C16' C15 110.0(59) . . ?
C16 C16' C15 45.8(36) . . ?
C15' C16' C15 19.7(25) . . ?
O4' C16' C15 76.3(33) . . ?
C16' O4 O4' 111.2(60) . . ?
C16' O4 C16 62.6(48) . . ?
O4' O4 C16 48.6(27) . . ?
C16' O4 C17 168.4(59) . . ?
O4' O4 C17 76.6(36) . . ?
C16 O4 C17 124.6(40) . . ?
C16 O4' O4 75.9(43) . . ?
C16 O4' C17 136.1(52) . . ?
O4 O4' C17 61.1(31) . . ?
C16 O4' C16' 46.1(36) . . ?
O4 O4' C16' 29.8(28) . . ?
C17 O4' C16' 90.6(38) . . ?
O4 C17 O4' 42.3(17) . . ?
O4 C17 C18 104.7(18) . . ?
O4' C17 C18 117.1(20) . . ?
N6 C18 C17 111.1(16) . . ?
C18 N6 C19 114.5(14) . . ?
C18 N6 Zn1 113.2(10) . . ?
C19 N6 Zn1 109.5(11) . . ?
C20 C19 N6 110.0(16) . . ?
C19 C20 N1 109.9(15) . . ?
N1 C21 C22 108.4(16) . . ?
O5 C22 C21 112.9(16) . . ?
C22 O5 Zn1 112.8(10) . . ?
C22 O5 Zn2 121.8(10) . . ?
Zn1 O5 Zn2 124.8(6) . . ?
C48 B C30 110.4(15) . . ?
C48 B C36 109.5(15) . . ?
C30 B C36 109.7(15) . . ?
C48 B C42 108.4(15) . . ?
C30 B C42 110.7(15) . . ?
C36 B C42 108.0(15) . . ?
C35 C30 C31 111.6(19) . . ?
C35 C30 B 127.2(20) . . ?
C31 C30 B 121.2(19) . . ?
C30 C31 C32 121.1(22) . . ?
C33 C32 C31 126.0(26) . . ?
C32 C33 C34 112.9(25) . . ?
C33 C34 C35 122.6(23) . . ?
C30 C35 C34 125.8(21) . . ?
C41 C36 C37 115.3(18) . . ?
C41 C36 B 125.4(16) . . ?
C37 C36 B 119.3(18) . . ?
C36 C37 C38 121.0(18) . . ?
C39 C38 C37 118.8(18) . . ?
C40 C39 C38 120.9(20) . . ?
C39 C40 C41 118.7(20) . . ?
C36 C41 C40 125.2(18) . . ?
C47 C42 C43 114.3(22) . . ?
C47 C42 B 122.6(21) . . ?
C43 C42 B 122.8(20) . . ?
C44 C43 C42 117.9(24) . . ?
C45 C44 C43 129.1(28) . . ?
C44 C45 C46 114.3(28) . . ?
C45 C46 C47 121.4(27) . . ?
C42 C47 C46 122.8(25) . . ?
C53 C48 C49 109.8(18) . . ?
C53 C48 B 128.0(17) . . ?
C49 C48 B 122.2(18) . . ?
C50 C49 C48 125.4(21) . . ?
C51 C50 C49 118.7(21) . . ?
C50 C51 C52 120.4(21) . . ?
C53 C52 C51 115.5(21) . . ?
C48 C53 C52 130.1(20) . . ?

loop_
_geom_bond_atom_site_label_1
_geom_bond_atom_site_label_2
_geom_bond_distance
_geom_bond_site_symmetry_2
_geom_bond_publ_flag
Zn1 O5 1.985(10) . ?
Zn1 N6 2.089(14) . ?
Zn1 N2 2.115(14) . ?
Zn1 N1 2.175(14) . ?
Zn1 Br1 2.507(4) . ?
Zn2 O5 2.019(11) . ?
Zn2 N5 2.120(14) . ?
Zn2 N3 2.13(2) . ?
Zn2 N4 2.18(2) . ?
Zn2 Br2 2.416(4) . ?
N1 C1 1.47(2) . ?
N1 C21 1.49(2) . ?
N1 C20 1.52(2) . ?
C1 C2 1.49(3) . ?
C2 N2 1.50(2) . ?
N2 C3 1.45(2) . ?
C3 C4 1.55(3) . ?
C4 O1 1.40(2) . ?
O1 C5 1.29(4) . ?
O1 C5' 1.69(7) . ?
C5 C5' 0.72(6) . ?
C5 C6 1.45(4) . ?
C5' C6 1.71(6) . ?
C6 O2 1.43(3) . ?
O2 C7 1.43(2) . ?
C7 C8 1.47(3) . ?
C8 N3 1.44(2) . ?
N3 C9 1.45(2) . ?
C9 C10 1.54(3) . ?
C10 N4 1.45(3) . ?
N4 C11 1.44(3) . ?
C11 C12 1.50(3) . ?
C12 N5 1.53(3) . ?
N5 C13 1.47(2) . ?
C13 C14 1.51(3) . ?
C14 O3 1.40(2) . ?
O3 C15 1.39(4) . ?
O3 C15' 1.54(6) . ?
C15 C15' 0.75(6) . ?
C15 C16 1.46(6) . ?
C15 C16' 2.01(8) . ?
C15' C16 1.50(7) . ?
C15' C16' 1.57(8) . ?
C16 O4' 0.99(5) . ?
C16 C16' 1.17(6) . ?
C16 O4 1.28(5) . ?
C16' O4 0.86(6) . ?
C16' O4' 1.61(8) . ?
O4 O4' 1.09(4) . ?
O4 C17 1.42(4) . ?
O4' C17 1.57(5) . ?
C17 C18 1.55(3) . ?
C18 N6 1.49(2) . ?
N6 C19 1.55(2) . ?
C19 C20 1.48(3) . ?
C21 C22 1.50(3) . ?
C22 O5 1.42(2) . ?
B C48 1.58(3) . ?
B C30 1.62(3) . ?
B C36 1.65(3) . ?
B C42 1.68(3) . ?
C30 C35 1.36(3) . ?
C30 C31 1.38(3) . ?
C31 C32 1.43(3) . ?
C32 C33 1.31(3) . ?
C33 C34 1.36(3) . ?
C34 C35 1.38(3) . ?
C36 C41 1.37(2) . ?
C36 C37 1.42(2) . ?
C37 C38 1.43(3) . ?
C38 C39 1.39(3) . ?
C39 C40 1.37(3) . ?
C40 C41 1.38(3) . ?
C42 C47 1.36(3) . ?
C42 C43 1.39(3) . ?
C43 C44 1.37(3) . ?
C44 C45 1.29(3) . ?
C45 C46 1.31(3) . ?
C46 C47 1.43(3) . ?
C48 C53 1.36(3) . ?
C48 C49 1.40(2) . ?
C49 C50 1.37(3) . ?
C50 C51 1.36(3) . ?
C51 C52 1.39(3) . ?
C52 C53 1.36(3) . ?
C100 C200 1.77(7) . ?
